data_7706400
loop_
_publ_author_name
'Henke, Wade C.'
'Kerr, Tyler A.'
'Sheridan, Thomas R.'
'Henling, Lawrence M.'
'Takase, Michael K.'
'Day, Victor W.'
'Gray, Harry B.'
'Blakemore, James D.'

_publ_section_title
;
 Synthesis, structural studies, and redox chemistry of bimetallic
 [Mn(CO)<sub>3</sub>] and [Re(CO)<sub>3</sub>] complexes.
;
_journal_issue 8
_journal_name_full 'Dalton transactions (Cambridge, England : 2003)'
_journal_page_first 2746
_journal_page_last 2756
_journal_paper_doi 10.1039/d0dt03666h
_journal_volume 50
_journal_year 2021
_chemical_formula_sum 'C17 H12 Br2 Mn N4 O7 Re'
_chemical_formula_weight 785.27
_space_group_crystal_system orthorhombic
_space_group_IT_number 63
_space_group_name_Hall '-C 2c 2'
_space_group_name_H-M_alt 'C m c m'
_atom_sites_solution_hydrogens geom
_atom_sites_solution_primary direct
_atom_sites_solution_secondary difmap
_audit_creation_method SHELXL-2014/7
_audit_update_record
;
2020-10-16 deposited with the CCDC.	2021-01-12 downloaded from the CCDC.
;
_cell_angle_alpha 90
_cell_angle_beta 90
_cell_angle_gamma 90
_cell_formula_units_Z 4
_cell_length_a 17.6165(8)
_cell_length_b 10.9052(5)
_cell_length_c 11.8240(6)
_cell_measurement_reflns_used 6464
_cell_measurement_temperature 100(2)
_cell_measurement_theta_max 31.82
_cell_measurement_theta_min 2.20
_cell_volume 2271.53(19)
_computing_cell_refinement 'SAINT v8.34A (Bruker-AXS, 2007)'
_computing_data_collection 'APEX2 v2014.11-0 (Bruker-AXS, 2014)'
_computing_data_reduction 'SAINT v8.34A (Bruker-AXS, 2007)'
_computing_molecular_graphics 'Bruker SHELXTL'
_computing_publication_material 'Bruker SHELXTL'
_computing_structure_refinement 'SHELXL-2014/7 (Sheldrick, 2014)'
_computing_structure_solution 'SHELXS-2013/1 (She ldrick, 2013)'
_diffrn_ambient_temperature 100(2)
_diffrn_detector_area_resol_mean 10.24
_diffrn_measured_fraction_theta_full 0.999
_diffrn_measured_fraction_theta_max 0.968
_diffrn_measurement_device_type 'Bruker D8 VENTURE Kappa Duo PHOTON 100 CMOS'
_diffrn_measurement_method '\f and \w scans'
_diffrn_radiation_type MoK\a
_diffrn_radiation_wavelength 0.71073
_diffrn_reflns_av_R_equivalents 0.0562
_diffrn_reflns_av_unetI/netI 0.0407
_diffrn_reflns_Laue_measured_fraction_full 0.999
_diffrn_reflns_Laue_measured_fraction_max 0.968
_diffrn_reflns_limit_h_max 25
_diffrn_reflns_limit_h_min -22
_diffrn_reflns_limit_k_max 14
_diffrn_reflns_limit_k_min -14
_diffrn_reflns_limit_l_max 15
_diffrn_reflns_limit_l_min -16
_diffrn_reflns_number 15274
_diffrn_reflns_point_group_measured_fraction_full 0.999
_diffrn_reflns_point_group_measured_fraction_max 0.968
_diffrn_reflns_theta_full 25.242
_diffrn_reflns_theta_max 30.501
_diffrn_reflns_theta_min 2.196
_diffrn_source 'I\mS HB micro-focus sealed tube'
_exptl_absorpt_coefficient_mu 9.444
_exptl_absorpt_correction_T_max 0.7466
_exptl_absorpt_correction_T_min 0.5762
_exptl_absorpt_correction_type multi-scan
_exptl_absorpt_process_details 'SADABS-2014/5 (Sheldrick, 2014)'
_exptl_crystal_colour brown
_exptl_crystal_density_diffrn 2.296
_exptl_crystal_density_method 'not measured'
_exptl_crystal_description Needle
_exptl_crystal_F_000 1472
_exptl_crystal_size_max 0.100
_exptl_crystal_size_mid 0.030
_exptl_crystal_size_min 0.030
_refine_diff_density_max 0.892
_refine_diff_density_min -1.442
_refine_diff_density_rms 0.161
_refine_ls_extinction_method none
_refine_ls_goodness_of_fit_ref 1.060
_refine_ls_hydrogen_treatment constr
_refine_ls_matrix_type full
_refine_ls_number_parameters 126
_refine_ls_number_reflns 1811
_refine_ls_number_restraints 199
_refine_ls_restrained_S_all 1.032
_refine_ls_R_factor_all 0.0448
_refine_ls_R_factor_gt 0.0286
_refine_ls_shift/su_max 0.001
_refine_ls_shift/su_mean 0.000
_refine_ls_structure_factor_coef Fsqd
_refine_ls_weighting_details 'w=1/[\s^2^(Fo^2^)+(0.0180P)^2^+6.7143P] where P=(Fo^2^+2Fc^2^)/3'
_refine_ls_weighting_scheme calc
_refine_ls_wR_factor_gt 0.0489
_refine_ls_wR_factor_ref 0.0519
_reflns_Friedel_coverage 0.000
_reflns_number_gt 1497
_reflns_number_total 1811
_reflns_threshold_expression 'I > 2\s(I)'
_cod_data_source_file d0dt03666h3.cif
_cod_data_source_block cmpd6syn_p15317
_cod_depositor_comments 'Adding full bibliography for 7706395--7706401.cif.'
_cod_database_code 7706400
_shelx_shelxl_version_number 2014/7
_shelx_space_group_comment
; 
The symmetry employed for this shelxl refinement is uniquely defined 
by the following loop, which should always be used as a source of 
symmetry information in preference to the above space-group names. 
They are only intended as comments. 
;
_shelx_estimated_absorpt_t_min 0.452
_shelx_estimated_absorpt_t_max 0.765

loop_
_space_group_symop_operation_xyz
'x, y, z'
'-x, -y, z+1/2'
'-x, y, -z+1/2'
'x, -y, -z'
'x+1/2, y+1/2, z'
'-x+1/2, -y+1/2, z+1/2'
'-x+1/2, y+1/2, -z+1/2'
'x+1/2, -y+1/2, -z'
'-x, -y, -z'
'x, y, -z-1/2'
'x, -y, z-1/2'
'-x, y, z'
'-x+1/2, -y+1/2, -z'
'x+1/2, y+1/2, -z-1/2'
'x+1/2, -y+1/2, z-1/2'
'-x+1/2, y+1/2, z'

loop_
_atom_site_label
_atom_site_type_symbol
_atom_site_fract_x
_atom_site_fract_y
_atom_site_fract_z
_atom_site_U_iso_or_equiv
_atom_site_adp_type
_atom_site_occupancy
_atom_site_site_symmetry_order
_atom_site_calc_flag
_atom_site_refinement_flags_posn
_atom_site_refinement_flags_adp
_atom_site_refinement_flags_occupancy
_atom_site_disorder_assembly
_atom_site_disorder_group
Br1 Br 0.64110(2) 0.41820(4) 0.7500 0.01458(10) Uani 1 2 d S T P . .
Re1 Re 0.66460(14) 0.6548(2) 0.7500 0.01155(17) Uani 0.5 2 d DS TU P A 1
Mn1 Mn 0.6593(5) 0.6453(9) 0.7500 0.01155(17) Uani 0.5 2 d DS TU P A 2
C11 C 0.6708(17) 0.8318(13) 0.7500 0.013(3) Uani 0.5 2 d DS TU P A 1
O1 O 0.6716(15) 0.9371(14) 0.7500 0.022(3) Uani 0.5 2 d DS TU P A 1
C12 C 0.7451(9) 0.651(2) 0.8596(18) 0.013(3) Uani 0.5 1 d D U P A 1
O2 O 0.7918(11) 0.648(2) 0.926(2) 0.020(2) Uani 0.5 1 d D U P A 1
C11A C 0.6650(18) 0.8124(15) 0.7500 0.018(3) Uani 0.5 2 d DS TU P A 2
O1A O 0.6675(19) 0.9173(16) 0.7500 0.040(5) Uani 0.5 2 d DS TU P A 2
C12A C 0.7310(10) 0.636(2) 0.8603(19) 0.016(3) Uani 0.5 1 d D U P A 2
O2A O 0.7782(11) 0.631(2) 0.927(2) 0.028(3) Uani 0.5 1 d D U P A 2
N1 N 0.56789(13) 0.6552(2) 0.63755(19) 0.0127(5) Uani 1 1 d . . . . .
C1 C 0.56750(16) 0.6568(2) 0.5240(2) 0.0155(6) Uani 1 1 d . . . . .
H1 H 0.6143 0.6578 0.4840 0.019 Uiso 1 1 calc R U . . .
C2 C 0.5000 0.6570(4) 0.4643(3) 0.0169(8) Uani 1 2 d S T P . .
H2 H 0.5000 0.6573 0.3840 0.020 Uiso 1 2 calc R U P . .
C3 C 0.5000 0.6538(3) 0.6887(3) 0.0120(7) Uani 1 2 d S T P A .
O1S O 0.5000 0.8982(5) 0.7500 0.0549(17) Uani 1 4 d DS TU P B 1
C1S C 0.5000 0.9919(9) 0.7080(10) 0.049(3) Uani 0.5 2 d DS TU P B 1
C2S C 0.5000 0.9980(13) 0.5850(12) 0.090(5) Uani 0.5 2 d DS TU P B 1
H2S1 H 0.5000 1.0840 0.5609 0.135 Uiso 0.5 2 calc R U P B 1
H2S2 H 0.5454 0.9570 0.5556 0.135 Uiso 0.25 1 calc R U P B 1
H2S3 H 0.4546 0.9570 0.5556 0.135 Uiso 0.25 1 calc R U P B 1
C3S C 0.5000 1.1123(8) 0.7500 0.115(5) Uani 1 4 d DS TU P B 1
H3S1 H 0.5000 1.1703 0.6867 0.173 Uiso 0.5 2 calc R U P B 1
H3S2 H 0.4546 1.1253 0.7963 0.173 Uiso 0.25 1 calc R U P B 1
H3S3 H 0.5454 1.1253 0.7963 0.173 Uiso 0.25 1 calc R U P B 1

loop_
_atom_site_aniso_label
_atom_site_aniso_U_11
_atom_site_aniso_U_22
_atom_site_aniso_U_33
_atom_site_aniso_U_23
_atom_site_aniso_U_13
_atom_site_aniso_U_12
Br1 0.01517(19) 0.0159(2) 0.01264(19) 0.000 0.000 -0.00094(14)
Re1 0.0112(4) 0.0117(4) 0.01172(12) 0.000 0.000 -0.0025(2)
Mn1 0.0112(4) 0.0117(4) 0.01172(12) 0.000 0.000 -0.0025(2)
C11 0.008(6) 0.005(4) 0.025(5) 0.000 0.000 -0.004(4)
O1 0.017(6) 0.006(4) 0.044(7) 0.000 0.000 -0.002(4)
C12 0.009(5) 0.011(5) 0.018(3) -0.002(3) 0.001(4) -0.007(4)
O2 0.016(6) 0.020(5) 0.023(3) 0.002(3) -0.002(4) -0.009(4)
C11A 0.014(6) 0.017(5) 0.023(6) 0.000 0.000 -0.007(4)
O1A 0.029(7) 0.016(6) 0.075(10) 0.000 0.000 -0.010(5)
C12A 0.014(6) 0.013(6) 0.021(3) -0.004(3) 0.008(4) -0.008(4)
O2A 0.019(6) 0.035(8) 0.029(4) -0.008(4) -0.002(4) -0.007(5)
N1 0.0164(11) 0.0098(11) 0.0119(11) 0.0007(9) 0.0006(9) -0.0010(9)
C1 0.0191(14) 0.0136(13) 0.0138(13) 0.0019(12) 0.0045(11) -0.0003(11)
C2 0.024(2) 0.017(2) 0.0091(17) 0.0037(16) 0.000 0.000
C3 0.0166(18) 0.0089(17) 0.0105(18) 0.0021(14) 0.000 0.000
O1S 0.025(3) 0.021(2) 0.118(5) 0.000 0.000 0.000
C1S 0.034(5) 0.023(3) 0.090(7) -0.001(4) 0.000 0.000
C2S 0.144(15) 0.034(7) 0.092(6) -0.012(5) 0.000 0.000
C3S 0.229(16) 0.020(3) 0.097(8) 0.000 0.000 0.000

loop_
_atom_type_symbol
_atom_type_description
_atom_type_scat_dispersion_real
_atom_type_scat_dispersion_imag
_atom_type_scat_source
C C 0.0033 0.0016 'International Tables Vol C Tables 4.2.6.8 and 6.1.1.4'
H H 0.0000 0.0000 'International Tables Vol C Tables 4.2.6.8 and 6.1.1.4'
N N 0.0061 0.0033 'International Tables Vol C Tables 4.2.6.8 and 6.1.1.4'
O O 0.0106 0.0060 'International Tables Vol C Tables 4.2.6.8 and 6.1.1.4'
Mn Mn 0.3368 0.7283 'International Tables Vol C Tables 4.2.6.8 and 6.1.1.4'
Re Re -1.0185 7.2310 'International Tables Vol C Tables 4.2.6.8 and 6.1.1.4'
Br Br -0.2901 2.4595 'International Tables Vol C Tables 4.2.6.8 and 6.1.1.4'

loop_
_geom_angle_atom_site_label_1
_geom_angle_atom_site_label_2
_geom_angle_atom_site_label_3
_geom_angle
_geom_angle_site_symmetry_1
_geom_angle_site_symmetry_3
_geom_angle_publ_flag
C12 Re1 C12 84.9(14) . 10_557 ?
C12 Re1 C11 88.7(9) . . ?
C12 Re1 C11 88.7(9) 10_557 . ?
C12 Re1 N1 99.6(7) . 10_557 ?
C12 Re1 N1 175.4(7) 10_557 10_557 ?
C11 Re1 N1 92.5(7) . 10_557 ?
C12 Re1 N1 175.4(7) . . ?
C12 Re1 N1 99.6(7) 10_557 . ?
C11 Re1 N1 92.5(7) . . ?
N1 Re1 N1 75.94(14) 10_557 . ?
C12 Re1 Br1 95.6(7) . . ?
C12 Re1 Br1 95.6(7) 10_557 . ?
C11 Re1 Br1 174.1(9) . . ?
N1 Re1 Br1 82.94(8) 10_557 . ?
N1 Re1 Br1 82.94(8) . . ?
C12A Mn1 C12A 91.7(16) 10_557 . ?
C12A Mn1 C11A 90.9(11) 10_557 . ?
C12A Mn1 C11A 90.9(11) . . ?
C12A Mn1 N1 173.6(8) 10_557 10_557 ?
C12A Mn1 N1 94.7(8) . 10_557 ?
C11A Mn1 N1 89.4(9) . 10_557 ?
C12A Mn1 N1 94.7(8) 10_557 . ?
C12A Mn1 N1 173.6(8) . . ?
C11A Mn1 N1 89.4(9) . . ?
N1 Mn1 N1 78.9(4) 10_557 . ?
C12A Mn1 Br1 92.0(8) 10_557 . ?
C12A Mn1 Br1 92.0(8) . . ?
C11A Mn1 Br1 175.7(11) . . ?
N1 Mn1 Br1 87.3(3) 10_557 . ?
N1 Mn1 Br1 87.3(3) . . ?
O1 C11 Re1 177(2) . . ?
O2 C12 Re1 178.3(17) . . ?
O1A C11A Mn1 179(2) . . ?
O2A C12A Mn1 177.7(18) . . ?
C3 N1 C1 116.5(3) . . ?
C3 N1 Mn1 113.6(2) . . ?
C1 N1 Mn1 129.8(3) . . ?
C3 N1 Re1 115.23(19) . . ?
C1 N1 Re1 128.3(2) . . ?
N1 C1 C2 121.0(3) . . ?
N1 C1 H1 119.5 . . ?
C2 C1 H1 119.5 . . ?
C1 C2 C1 118.7(4) . 12_655 ?
C1 C2 H2 120.7 . . ?
C1 C2 H2 120.7 12_655 . ?
N1 C3 N1 126.4(3) . 12_655 ?
N1 C3 C3 116.80(17) . 10_557 ?
N1 C3 C3 116.80(17) 12_655 10_557 ?
O1S C1S C3S 133.3(10) . . ?
O1S C1S C2S 118.6(9) . . ?
C3S C1S C2S 108.1(9) . . ?
C1S C2S H2S1 109.5 . . ?
C1S C2S H2S2 109.5 . . ?
H2S1 C2S H2S2 109.5 . . ?
C1S C2S H2S3 109.5 . . ?
H2S1 C2S H2S3 109.5 . . ?
H2S2 C2S H2S3 109.5 . . ?
C1S C3S H3S1 109.5 . . ?
C1S C3S H3S2 109.5 . . ?
H3S1 C3S H3S2 109.5 . . ?
C1S C3S H3S3 109.5 . . ?
H3S1 C3S H3S3 109.5 . . ?
H3S2 C3S H3S3 109.5 . . ?

loop_
_geom_bond_atom_site_label_1
_geom_bond_atom_site_label_2
_geom_bond_distance
_geom_bond_site_symmetry_2
_geom_bond_publ_flag
Br1 Mn1 2.497(9) . ?
Br1 Re1 2.614(2) . ?
Re1 C12 1.921(12) . ?
Re1 C12 1.921(12) 10_557 ?
Re1 C11 1.933(14) . ?
Re1 N1 2.161(3) 10_557 ?
Re1 N1 2.161(3) . ?
Mn1 C12A 1.818(15) 10_557 ?
Mn1 C12A 1.818(15) . ?
Mn1 C11A 1.825(16) . ?
Mn1 N1 2.092(8) 10_557 ?
Mn1 N1 2.092(8) . ?
C11 O1 1.148(11) . ?
C12 O2 1.141(10) . ?
C11A O1A 1.145(12) . ?
C12A O2A 1.151(10) . ?
N1 C3 1.340(3) . ?
N1 C1 1.343(3) . ?
C1 C2 1.382(3) . ?
C1 H1 0.9500 . ?
C2 C1 1.382(3) 12_655 ?
C2 H2 0.9500 . ?
C3 N1 1.340(3) 12_655 ?
C3 C3 1.451(7) 10_557 ?
O1S C1S 1.136(11) . ?
C1S C3S 1.404(10) . ?
C1S C2S 1.456(12) . ?
C2S H2S1 0.9800 . ?
C2S H2S2 0.9800 . ?
C2S H2S3 0.9800 . ?
C3S H3S1 0.9800 . ?
C3S H3S2 0.9800 . ?
C3S H3S3 0.9800 . ?

loop_
_geom_torsion_atom_site_label_1
_geom_torsion_atom_site_label_2
_geom_torsion_atom_site_label_3
_geom_torsion_atom_site_label_4
_geom_torsion
_geom_torsion_site_symmetry_1
_geom_torsion_site_symmetry_2
_geom_torsion_site_symmetry_3
_geom_torsion_site_symmetry_4
_geom_torsion_publ_flag
C3 N1 C1 C2 0.1(4) . . . . ?
Mn1 N1 C1 C2 176.4(4) . . . . ?
Re1 N1 C1 C2 -179.9(2) . . . . ?
N1 C1 C2 C1 0.6(6) . . . 12_655 ?
C1 N1 C3 N1 -0.8(5) . . . 12_655 ?
Mn1 N1 C3 N1 -177.8(4) . . . 12_655 ?
Re1 N1 C3 N1 179.1(3) . . . 12_655 ?
C1 N1 C3 C3 -179.18(17) . . . 10_557 ?
Mn1 N1 C3 C3 3.9(4) . . . 10_557 ?
Re1 N1 C3 C3 0.8(2) . . . 10_557 ?
